data_2235781
loop_
_publ_author_name
'Mehta, Goverdhan'
'Khan, Tabrez Babu'

_publ_section_title
;
 (1'<i>S</i>,6'<i>S</i>,8'<i>S</i>,9'<i>R</i>)-9'-Bromo-12'-oxaspiro[1,3-dioxolane-2,4'-tricyclo[6.3.1.0^1,6^]dodecane]
;
_journal_coeditor_code DS2204
_journal_issue 8
_journal_name_full 'Acta Crystallographica Section E'
_journal_page_first o2411
_journal_page_last o2412
_journal_paper_doi 10.1107/S1600536812029777
_journal_volume 68
_journal_year 2012
_chemical_formula_iupac 'C13 H19 Br O3'
_chemical_formula_moiety 'C13 H19 Br O3'
_chemical_formula_sum 'C13 H19 Br O3'
_chemical_formula_weight 303.19
_chemical_name_systematic
;
(1'<i>S</i>,6'<i>S</i>,8'<i>S</i>,9'<i>R</i>)-9'-Bromo-12'-oxaspiro[1,3-
dioxolane-2,4'-tricyclo[6.3.1.0^1,6^]dodecane]
;
_space_group_IT_number 14
_symmetry_cell_setting monoclinic
_symmetry_space_group_name_Hall '-P 2ybc'
_symmetry_space_group_name_H-M 'P 1 21/c 1'
_atom_sites_solution_hydrogens geom
_atom_sites_solution_primary direct
_atom_sites_solution_secondary difmap
_audit_creation_method SHELXL-97
_cell_angle_alpha 90.00
_cell_angle_beta 117.0440(10)
_cell_angle_gamma 90.00
_cell_formula_units_Z 4
_cell_length_a 11.0159(3)
_cell_length_b 12.6619(3)
_cell_length_c 10.2763(2)
_cell_measurement_reflns_used 4277
_cell_measurement_temperature 296(2)
_cell_measurement_theta_max 24.21
_cell_measurement_theta_min 2.63
_cell_volume 1276.63(5)
_computing_cell_refinement 'SAINT (Bruker, 2008)'
_computing_data_collection 'APEX2 (Bruker, 2008)'
_computing_data_reduction 'SAINT (Bruker, 2008)'
_computing_molecular_graphics 'SHELXTL (Sheldrick, 2008)'
_computing_publication_material 'SHELXTL (Sheldrick, 2008)'
_computing_structure_refinement 'SHELXL97 (Sheldrick, 2008)'
_computing_structure_solution 'SHELXS97 (Sheldrick, 2008)'
_diffrn_ambient_temperature 296(2)
_diffrn_measured_fraction_theta_full 1.000
_diffrn_measured_fraction_theta_max 1.000
_diffrn_measurement_device_type 'Bruker APEXII CCD'
_diffrn_measurement_method '\f and \w scans'
_diffrn_radiation_monochromator graphite
_diffrn_radiation_source 'fine-focus sealed tube'
_diffrn_radiation_type MoK\a
_diffrn_radiation_wavelength 0.71073
_diffrn_reflns_av_R_equivalents 0.0265
_diffrn_reflns_av_sigmaI/netI 0.0215
_diffrn_reflns_limit_h_max 12
_diffrn_reflns_limit_h_min -13
_diffrn_reflns_limit_k_max 14
_diffrn_reflns_limit_k_min -15
_diffrn_reflns_limit_l_max 12
_diffrn_reflns_limit_l_min -9
_diffrn_reflns_number 11338
_diffrn_reflns_theta_full 25.44
_diffrn_reflns_theta_max 25.44
_diffrn_reflns_theta_min 2.08
_exptl_absorpt_coefficient_mu 3.214
_exptl_absorpt_correction_T_max 0.6442
_exptl_absorpt_correction_T_min 0.4456
_exptl_absorpt_correction_type multi-scan
_exptl_absorpt_process_details '(SADABS; Bruker, 2008)'
_exptl_crystal_colour colorless
_exptl_crystal_density_diffrn 1.577
_exptl_crystal_density_method 'not measured'
_exptl_crystal_description block
_exptl_crystal_F_000 624
_exptl_crystal_size_max 0.30
_exptl_crystal_size_mid 0.20
_exptl_crystal_size_min 0.15
_refine_diff_density_max 0.247
_refine_diff_density_min -0.317
_refine_ls_extinction_method none
_refine_ls_goodness_of_fit_ref 1.022
_refine_ls_matrix_type full
_refine_ls_number_parameters 154
_refine_ls_number_reflns 2368
_refine_ls_number_restraints 0
_refine_ls_restrained_S_all 1.022
_refine_ls_R_factor_all 0.0428
_refine_ls_R_factor_gt 0.0296
_refine_ls_shift/su_max 0.001
_refine_ls_shift/su_mean 0.000
_refine_ls_structure_factor_coef Fsqd
_refine_ls_weighting_details 'calc w=1/[\s^2^(Fo^2^)+(0.0436P)^2^+0.2892P] where P=(Fo^2^+2Fc^2^)/3'
_refine_ls_weighting_scheme calc
_refine_ls_wR_factor_gt 0.0704
_refine_ls_wR_factor_ref 0.0762
_reflns_number_gt 1859
_reflns_number_total 2368
_reflns_threshold_expression I>2sigma(I)
_cod_data_source_file ds2204.cif
_cod_data_source_block I
_cod_original_sg_symbol_H-M 'P 21/c'
_cod_database_code 2235781
_cod_database_fobs_code 2235781

loop_
_symmetry_equiv_pos_as_xyz
'x, y, z'
'-x, y+1/2, -z+1/2'
'-x, -y, -z'
'x, -y-1/2, z-1/2'

loop_
_atom_site_type_symbol
_atom_site_label
_atom_site_fract_x
_atom_site_fract_y
_atom_site_fract_z
_atom_site_U_iso_or_equiv
_atom_site_adp_type
_atom_site_calc_flag
_atom_site_refinement_flags
_atom_site_occupancy
_atom_site_symmetry_multiplicity
Br Br1 0.70444(3) 0.11259(2) 0.71170(3) 0.06222(13) Uani d . 1 1
O O1 0.66345(15) 0.35583(12) 0.61783(15) 0.0391(4) Uani d . 1 1
O O2 0.7122(2) 0.73040(14) 0.57865(18) 0.0640(5) Uani d . 1 1
O O3 0.84162(18) 0.72842(13) 0.82550(18) 0.0529(4) Uani d . 1 1
C C1 0.6947(2) 0.24005(18) 0.8181(2) 0.0424(5) Uani d . 1 1
H H1 0.6541 0.2205 0.8820 0.051 Uiso calc R 1 1
C C11 0.6034(2) 0.32101(18) 0.7079(2) 0.0404(5) Uani d . 1 1
H H11 0.5125 0.2915 0.6480 0.048 Uiso calc R 1 1
C C13 0.7789(3) 0.8290(2) 0.7886(3) 0.0547(7) Uani d . 1 1
H H13A 0.8441 0.8848 0.8377 0.066 Uiso calc R 1 1
H H13B 0.7043 0.8344 0.8138 0.066 Uiso calc R 1 1
C C4 0.7757(2) 0.42229(17) 0.7136(2) 0.0348(5) Uani d . 1 1
C C2 0.8358(2) 0.2838(2) 0.9109(3) 0.0479(6) Uani d . 1 1
H H2A 0.8985 0.2259 0.9566 0.057 Uiso calc R 1 1
H H2B 0.8345 0.3275 0.9878 0.057 Uiso calc R 1 1
C C7 0.7737(2) 0.66148(18) 0.7019(2) 0.0439(5) Uani d . 1 1
C C5 0.8222(3) 0.48727(18) 0.6187(3) 0.0482(6) Uani d . 1 1
H H5A 0.8906 0.4482 0.6038 0.058 Uiso calc R 1 1
H H5B 0.7453 0.4997 0.5239 0.058 Uiso calc R 1 1
C C3 0.8863(2) 0.34948(19) 0.8204(3) 0.0439(5) Uani d . 1 1
H H3A 0.9638 0.3916 0.8854 0.053 Uiso calc R 1 1
H H3B 0.9165 0.3025 0.7663 0.053 Uiso calc R 1 1
C C9 0.7113(2) 0.49168(18) 0.7904(2) 0.0371(5) Uani d . 1 1
H H9 0.7779 0.5045 0.8922 0.044 Uiso calc R 1 1
C C8 0.6607(2) 0.59613(19) 0.7111(3) 0.0463(6) Uani d . 1 1
H H8A 0.6205 0.6371 0.7613 0.056 Uiso calc R 1 1
H H8B 0.5900 0.5822 0.6130 0.056 Uiso calc R 1 1
C C6 0.8809(3) 0.59178(19) 0.6909(3) 0.0510(6) Uani d . 1 1
H H6A 0.9192 0.6282 0.6350 0.061 Uiso calc R 1 1
H H6B 0.9540 0.5790 0.7881 0.061 Uiso calc R 1 1
C C12 0.7281(3) 0.8340(2) 0.6265(3) 0.0637(7) Uani d . 1 1
H H12A 0.6419 0.8713 0.5805 0.076 Uiso calc R 1 1
H H12B 0.7934 0.8703 0.6032 0.076 Uiso calc R 1 1
C C10 0.5940(2) 0.4216(2) 0.7848(3) 0.0467(6) Uani d . 1 1
H H10A 0.6061 0.4061 0.8825 0.056 Uiso calc R 1 1
H H10B 0.5065 0.4560 0.7300 0.056 Uiso calc R 1 1

loop_
_atom_site_aniso_label
_atom_site_aniso_U_11
_atom_site_aniso_U_22
_atom_site_aniso_U_33
_atom_site_aniso_U_12
_atom_site_aniso_U_13
_atom_site_aniso_U_23
Br1 0.0895(3) 0.04123(17) 0.0633(2) -0.00573(13) 0.04119(18) -0.00022(12)
O1 0.0431(9) 0.0423(8) 0.0294(8) -0.0076(7) 0.0142(7) -0.0022(6)
O2 0.0890(14) 0.0478(10) 0.0373(10) -0.0019(10) 0.0129(10) 0.0008(8)
O3 0.0545(10) 0.0443(9) 0.0425(9) 0.0021(8) 0.0068(8) -0.0056(7)
C1 0.0489(14) 0.0453(13) 0.0364(12) -0.0032(10) 0.0223(11) 0.0011(10)
C11 0.0321(12) 0.0482(13) 0.0380(13) -0.0066(10) 0.0134(10) 0.0023(10)
C13 0.0602(17) 0.0420(14) 0.0590(17) -0.0012(12) 0.0246(14) -0.0077(12)
C4 0.0335(12) 0.0383(11) 0.0327(12) -0.0032(9) 0.0153(10) -0.0047(10)
C2 0.0453(14) 0.0514(14) 0.0364(13) 0.0075(11) 0.0094(11) 0.0049(11)
C7 0.0488(14) 0.0384(12) 0.0372(13) -0.0014(11) 0.0132(11) -0.0032(10)
C5 0.0584(16) 0.0430(13) 0.0569(15) -0.0040(11) 0.0382(13) -0.0051(11)
C3 0.0313(12) 0.0458(12) 0.0504(14) 0.0011(10) 0.0149(11) -0.0047(11)
C9 0.0325(12) 0.0443(12) 0.0337(12) 0.0026(9) 0.0144(10) -0.0042(10)
C8 0.0370(12) 0.0462(14) 0.0493(15) 0.0067(10) 0.0140(11) -0.0024(11)
C6 0.0516(15) 0.0453(14) 0.0621(16) -0.0098(11) 0.0311(13) -0.0067(12)
C12 0.075(2) 0.0490(16) 0.0596(17) 0.0066(14) 0.0237(15) 0.0063(13)
C10 0.0399(13) 0.0549(14) 0.0508(14) 0.0033(11) 0.0255(12) 0.0035(12)

loop_
_atom_type_symbol
_atom_type_description
_atom_type_scat_dispersion_real
_atom_type_scat_dispersion_imag
_atom_type_scat_source
C C 0.0033 0.0016 'International Tables Vol C Tables 4.2.6.8 and 6.1.1.4'
H H 0.0000 0.0000 'International Tables Vol C Tables 4.2.6.8 and 6.1.1.4'
O O 0.0106 0.0060 'International Tables Vol C Tables 4.2.6.8 and 6.1.1.4'
Br Br -0.2901 2.4595 'International Tables Vol C Tables 4.2.6.8 and 6.1.1.4'

loop_
_geom_angle_atom_site_label_1
_geom_angle_atom_site_label_2
_geom_angle_atom_site_label_3
_geom_angle
C11 O1 C4 104.04(15)
C12 O2 C7 109.37(19)
C13 O3 C7 107.58(18)
C2 C1 C11 111.43(19)
C2 C1 Br1 110.40(16)
C11 C1 Br1 108.80(15)
C2 C1 H1 108.7
C11 C1 H1 108.7
Br1 C1 H1 108.7
O1 C11 C1 110.25(17)
O1 C11 C10 103.78(17)
C1 C11 C10 110.77(19)
O1 C11 H11 110.6
C1 C11 H11 110.6
C10 C11 H11 110.6
O3 C13 C12 103.1(2)
O3 C13 H13A 111.2
C12 C13 H13A 111.2
O3 C13 H13B 111.2
C12 C13 H13B 111.2
H13A C13 H13B 109.1
O1 C4 C3 107.08(17)
O1 C4 C5 107.98(17)
C3 C4 C5 113.22(18)
O1 C4 C9 103.17(16)
C3 C4 C9 112.15(18)
C5 C4 C9 112.49(18)
C1 C2 C3 111.68(18)
C1 C2 H2A 109.3
C3 C2 H2A 109.3
C1 C2 H2B 109.3
C3 C2 H2B 109.3
H2A C2 H2B 107.9
O3 C7 O2 105.78(18)
O3 C7 C6 107.5(2)
O2 C7 C6 111.1(2)
O3 C7 C8 112.2(2)
O2 C7 C8 108.2(2)
C6 C7 C8 111.80(19)
C6 C5 C4 110.50(19)
C6 C5 H5A 109.5
C4 C5 H5A 109.5
C6 C5 H5B 109.5
C4 C5 H5B 109.5
H5A C5 H5B 108.1
C4 C3 C2 111.99(18)
C4 C3 H3A 109.2
C2 C3 H3A 109.2
C4 C3 H3B 109.2
C2 C3 H3B 109.2
H3A C3 H3B 107.9
C8 C9 C10 112.51(19)
C8 C9 C4 111.12(18)
C10 C9 C4 102.94(18)
C8 C9 H9 110.0
C10 C9 H9 110.0
C4 C9 H9 110.0
C9 C8 C7 113.1(2)
C9 C8 H8A 108.9
C7 C8 H8A 108.9
C9 C8 H8B 108.9
C7 C8 H8B 108.9
H8A C8 H8B 107.8
C5 C6 C7 111.8(2)
C5 C6 H6A 109.3
C7 C6 H6A 109.3
C5 C6 H6B 109.3
C7 C6 H6B 109.3
H6A C6 H6B 107.9
O2 C12 C13 106.1(2)
O2 C12 H12A 110.5
C13 C12 H12A 110.5
O2 C12 H12B 110.5
C13 C12 H12B 110.5
H12A C12 H12B 108.7
C11 C10 C9 104.20(17)
C11 C10 H10A 110.9
C9 C10 H10A 110.9
C11 C10 H10B 110.9
C9 C10 H10B 110.9
H10A C10 H10B 108.9

loop_
_geom_bond_atom_site_label_1
_geom_bond_atom_site_label_2
_geom_bond_distance
Br1 C1 1.979(2)
O1 C11 1.430(3)
O1 C4 1.449(3)
O2 C12 1.384(3)
O2 C7 1.430(3)
O3 C13 1.416(3)
O3 C7 1.424(3)
C1 C2 1.512(3)
C1 C11 1.519(3)
C1 H1 0.9800
C11 C10 1.528(3)
C11 H11 0.9800
C13 C12 1.498(4)
C13 H13A 0.9700
C13 H13B 0.9700
C4 C3 1.524(3)
C4 C5 1.531(3)
C4 C9 1.552(3)
C2 C3 1.529(3)
C2 H2A 0.9700
C2 H2B 0.9700
C7 C6 1.519(3)
C7 C8 1.533(4)
C5 C6 1.511(3)
C5 H5A 0.9700
C5 H5B 0.9700
C3 H3A 0.9700
C3 H3B 0.9700
C9 C8 1.520(3)
C9 C10 1.547(3)
C9 H9 0.9800
C8 H8A 0.9700
C8 H8B 0.9700
C6 H6A 0.9700
C6 H6B 0.9700
C12 H12A 0.9700
C12 H12B 0.9700
C10 H10A 0.9700
C10 H10B 0.9700

loop_
_geom_hbond_atom_site_label_D
_geom_hbond_atom_site_label_H
_geom_hbond_atom_site_label_A
_geom_hbond_site_symmetry_A
_geom_hbond_distance_DH
_geom_hbond_distance_HA
_geom_hbond_distance_DA
_geom_hbond_angle_DHA
C11 H11 O2 3_666 0.98 2.53 3.445(3) 156.0
C1 H1 O1 4_566 0.98 2.57 3.471(3) 153.3
